data_2228458
loop_
_publ_author_name
'Meng, Qing-Guo'
'Liu, Lian-Dong'
'Guo, Huan-Mei'
'Bi, Yi'
'Wang, Liang'

_publ_section_title
;
 (3<i>R</i>,6<i>R</i>,12<i>R</i>,20<i>S</i>,24<i>S</i>)-20,24-Epoxydammarane-3,6,12,25-tetraol
 dihydrate
;
_journal_coeditor_code LH5154
_journal_issue 12
_journal_name_full 'Acta Crystallographica Section E'
_journal_page_first o3210
_journal_paper_doi 10.1107/S1600536810046362
_journal_volume 66
_journal_year 2010
_chemical_formula_iupac 'C30 H52 O5, 2H2 O'
_chemical_formula_moiety 'C30 H52 O5, 2(H2 O)'
_chemical_formula_sum 'C30 H56 O7'
_chemical_formula_weight 528.75
_chemical_name_systematic
;
(3<i>R</i>,6<i>R</i>,12<i>R</i>,20<i>S</i>,24<i>S</i>)-
20,24-Epoxydammarane-3,6,12,25-tetraol dihydrate
;
_space_group_IT_number 19
_symmetry_cell_setting orthorhombic
_symmetry_space_group_name_Hall 'P 2ac 2ab'
_symmetry_space_group_name_H-M 'P 21 21 21'
_atom_sites_solution_hydrogens geom
_atom_sites_solution_primary direct
_atom_sites_solution_secondary difmap
_audit_creation_method SHELXL-97
_cell_angle_alpha 90.00
_cell_angle_beta 90.00
_cell_angle_gamma 90.00
_cell_formula_units_Z 4
_cell_length_a 11.4575(15)
_cell_length_b 15.457(2)
_cell_length_c 16.726(2)
_cell_measurement_reflns_used 5972
_cell_measurement_temperature 298(2)
_cell_measurement_theta_max 27.976
_cell_measurement_theta_min 2.435
_cell_volume 2962.2(7)
_computing_cell_refinement 'SAINT (Bruker, 1997)'
_computing_data_collection 'SMART (Bruker, 1997)'
_computing_data_reduction 'SAINT (Bruker, 1997)'
_computing_molecular_graphics 'SHELXTL (Sheldrick, 2008)'
_computing_publication_material 'SHELXTL (Sheldrick, 2008)'
_computing_structure_refinement 'SHELXL97 (Sheldrick, 2008)'
_computing_structure_solution 'SHELXS97 (Sheldrick, 2008)'
_diffrn_ambient_temperature 298(2)
_diffrn_measured_fraction_theta_full 0.997
_diffrn_measured_fraction_theta_max 0.997
_diffrn_measurement_device_type 'Bruker SMART CCD'
_diffrn_measurement_method '\f and \w'
_diffrn_radiation_monochromator graphite
_diffrn_radiation_source 'fine-focus sealed tube'
_diffrn_radiation_type MoK\a
_diffrn_radiation_wavelength 0.71073
_diffrn_reflns_av_R_equivalents 0.0323
_diffrn_reflns_av_sigmaI/netI 0.0219
_diffrn_reflns_limit_h_max 13
_diffrn_reflns_limit_h_min -13
_diffrn_reflns_limit_k_max 18
_diffrn_reflns_limit_k_min -18
_diffrn_reflns_limit_l_max 20
_diffrn_reflns_limit_l_min -10
_diffrn_reflns_number 15595
_diffrn_reflns_theta_full 25.50
_diffrn_reflns_theta_max 25.50
_diffrn_reflns_theta_min 2.15
_exptl_absorpt_coefficient_mu 0.082
_exptl_absorpt_correction_type none
_exptl_crystal_colour colourless
_exptl_crystal_density_diffrn 1.186
_exptl_crystal_density_method 'not measured'
_exptl_crystal_description block
_exptl_crystal_F_000 1168
_exptl_crystal_size_max 0.51
_exptl_crystal_size_mid 0.38
_exptl_crystal_size_min 0.32
_refine_diff_density_max 0.184
_refine_diff_density_min -0.163
_refine_ls_extinction_method none
_refine_ls_goodness_of_fit_ref 1.045
_refine_ls_hydrogen_treatment constr
_refine_ls_matrix_type full
_refine_ls_number_parameters 346
_refine_ls_number_reflns 3095
_refine_ls_number_restraints 6
_refine_ls_restrained_S_all 1.047
_refine_ls_R_factor_all 0.0469
_refine_ls_R_factor_gt 0.0415
_refine_ls_shift/su_max 0.000
_refine_ls_shift/su_mean 0.000
_refine_ls_structure_factor_coef Fsqd
_refine_ls_weighting_details 'calc w=1/[\s^2^(Fo^2^)+(0.0592P)^2^+0.5608P] where P=(Fo^2^+2Fc^2^)/3'
_refine_ls_weighting_scheme calc
_refine_ls_wR_factor_gt 0.1035
_refine_ls_wR_factor_ref 0.1080
_reflns_number_gt 2768
_reflns_number_total 3095
_reflns_threshold_expression I>2\s(I)
_cod_data_source_file lh5154.cif
_cod_data_source_block I
_cod_database_code 2228458
_cod_database_fobs_code 2228458

loop_
_symmetry_equiv_pos_as_xyz
'x, y, z'
'-x+1/2, -y, z+1/2'
'-x, y+1/2, -z+1/2'
'x+1/2, -y+1/2, -z'

loop_
_atom_site_type_symbol
_atom_site_label
_atom_site_fract_x
_atom_site_fract_y
_atom_site_fract_z
_atom_site_U_iso_or_equiv
_atom_site_adp_type
_atom_site_calc_flag
_atom_site_refinement_flags
_atom_site_occupancy
_atom_site_disorder_assembly
_atom_site_disorder_group
C C1 0.7657(3) 0.50304(19) 0.18423(19) 0.0600(8) Uani d . 1 . .
H H1A 0.7841 0.5541 0.1541 0.090 Uiso calc R 1 . .
H H1B 0.8326 0.4859 0.2149 0.090 Uiso calc R 1 . .
H H1C 0.7017 0.5149 0.2196 0.090 Uiso calc R 1 . .
C C2 0.6080(2) 0.44716(19) 0.09599(19) 0.0546(7) Uani d . 1 . .
H H2A 0.6027 0.5058 0.0774 0.082 Uiso calc R 1 . .
H H2B 0.5531 0.4384 0.1386 0.082 Uiso calc R 1 . .
H H2C 0.5904 0.4083 0.0528 0.082 Uiso calc R 1 . .
C C3 0.7318(2) 0.42959(16) 0.12652(17) 0.0436(6) Uani d . 1 . .
C C4 0.8223(2) 0.43365(17) 0.05835(17) 0.0453(6) Uani d . 1 . .
H H4A 0.8999 0.4327 0.0831 0.054 Uiso calc R 1 . .
C C5 0.8168(3) 0.35892(18) 0.00041(16) 0.0485(7) Uani d . 1 . .
H H5A 0.8769 0.3658 -0.0400 0.058 Uiso calc R 1 . .
H H5B 0.7417 0.3588 -0.0262 0.058 Uiso calc R 1 . .
C C6 0.8343(3) 0.27323(17) 0.04358(15) 0.0437(6) Uani d . 1 . .
H H6A 0.9126 0.2716 0.0654 0.052 Uiso calc R 1 . .
H H6B 0.8276 0.2265 0.0051 0.052 Uiso calc R 1 . .
C C7 0.7463(2) 0.25757(16) 0.11176(14) 0.0367(5) Uani d . 1 . .
C C8 0.7455(2) 0.33919(15) 0.16833(15) 0.0370(5) Uani d . 1 . .
H H8 0.8237 0.3405 0.1920 0.044 Uiso calc R 1 . .
C C9 0.6270(2) 0.23805(18) 0.07120(16) 0.0452(6) Uani d . 1 . .
H H9A 0.6200 0.2718 0.0232 0.068 Uiso calc R 1 . .
H H9B 0.5648 0.2527 0.1072 0.068 Uiso calc R 1 . .
H H9C 0.6227 0.1777 0.0581 0.068 Uiso calc R 1 . .
C C10 0.6633(2) 0.32106(15) 0.23917(16) 0.0402(6) Uani d . 1 . .
H H10 0.5864 0.3064 0.2173 0.048 Uiso calc R 1 . .
C C11 0.7058(2) 0.24394(16) 0.28745(15) 0.0431(6) Uani d . 1 . .
H H11A 0.6510 0.2339 0.3307 0.052 Uiso calc R 1 . .
H H11B 0.7802 0.2589 0.3114 0.052 Uiso calc R 1 . .
C C12 0.7209(2) 0.15891(15) 0.24068(14) 0.0363(5) Uani d . 1 . .
C C13 0.5974(2) 0.12287(18) 0.22259(17) 0.0451(6) Uani d . 1 . .
H H13A 0.5619 0.1035 0.2714 0.068 Uiso calc R 1 . .
H H13B 0.6036 0.0752 0.1860 0.068 Uiso calc R 1 . .
H H13C 0.5504 0.1676 0.1992 0.068 Uiso calc R 1 . .
C C14 0.7921(2) 0.17999(15) 0.16346(15) 0.0359(5) Uani d . 1 . .
H H14 0.8678 0.2000 0.1836 0.043 Uiso calc R 1 . .
C C15 0.8217(2) 0.09726(16) 0.11639(15) 0.0416(6) Uani d . 1 . .
H H15A 0.7500 0.0713 0.0970 0.050 Uiso calc R 1 . .
H H15B 0.8690 0.1124 0.0704 0.050 Uiso calc R 1 . .
C C16 0.8869(2) 0.03177(16) 0.16698(15) 0.0397(6) Uani d . 1 . .
H H16 0.9597 0.0583 0.1856 0.048 Uiso calc R 1 . .
C C17 0.8132(2) 0.00865(15) 0.23932(14) 0.0367(5) Uani d . 1 . .
H H17 0.7367 -0.0091 0.2190 0.044 Uiso calc R 1 . .
C C18 0.7928(2) 0.09115(16) 0.29063(15) 0.0404(6) Uani d . 1 . .
C C19 0.9103(3) 0.12856(18) 0.32081(17) 0.0514(7) Uani d . 1 . .
H H19A 0.8969 0.1624 0.3681 0.077 Uiso calc R 1 . .
H H19B 0.9439 0.1645 0.2801 0.077 Uiso calc R 1 . .
H H19C 0.9628 0.0820 0.3330 0.077 Uiso calc R 1 . .
C C20 0.7324(3) 0.05094(18) 0.36378(15) 0.0518(7) Uani d . 1 . .
H H20A 0.7330 0.0905 0.4088 0.062 Uiso calc R 1 . .
H H20B 0.6523 0.0353 0.3516 0.062 Uiso calc R 1 . .
C C21 0.8061(3) -0.02966(19) 0.38146(16) 0.0542(7) Uani d . 1 . .
H H21A 0.7589 -0.0739 0.4068 0.065 Uiso calc R 1 . .
H H21B 0.8705 -0.0153 0.4167 0.065 Uiso calc R 1 . .
C C22 0.8527(2) -0.06215(16) 0.29903(15) 0.0414(6) Uani d . 1 . .
H H22 0.9382 -0.0629 0.3008 0.050 Uiso calc R 1 . .
C C23 0.8091(2) -0.15422(16) 0.28113(15) 0.0406(6) Uani d . 1 . .
C C24 0.8690(3) -0.2194(2) 0.33484(18) 0.0605(8) Uani d . 1 . .
H H24A 0.8404 -0.2763 0.3230 0.091 Uiso calc R 1 . .
H H24B 0.8529 -0.2057 0.3897 0.091 Uiso calc R 1 . .
H H24C 0.9517 -0.2174 0.3258 0.091 Uiso calc R 1 . .
C C25 0.6758(2) -0.16592(19) 0.28239(19) 0.0530(7) Uani d . 1 . .
H H25A 0.6509 -0.1916 0.3325 0.064 Uiso calc R 1 . .
H H25B 0.6368 -0.1106 0.2759 0.064 Uiso calc R 1 . .
C C26 0.6484(3) -0.2245(3) 0.2139(2) 0.0717(10) Uani d . 1 . .
H H26A 0.5886 -0.1991 0.1803 0.086 Uiso calc R 1 . .
H H26B 0.6202 -0.2798 0.2334 0.086 Uiso calc R 1 . .
C C27 0.7600(2) -0.23660(17) 0.16702(16) 0.0441(6) Uani d . 1 . .
H H27 0.7902 -0.2948 0.1777 0.053 Uiso calc R 1 . .
C C28 0.7516(3) -0.22421(18) 0.07639(16) 0.0462(6) Uani d . 1 . .
C C29 0.6604(3) -0.2842(2) 0.0421(2) 0.0706(9) Uani d . 1 . .
H H29A 0.5848 -0.2681 0.0619 0.106 Uiso calc R 1 . .
H H29B 0.6775 -0.3426 0.0577 0.106 Uiso calc R 1 . .
H H29C 0.6609 -0.2800 -0.0152 0.106 Uiso calc R 1 . .
C C30 0.8687(3) -0.2400(2) 0.03777(18) 0.0629(9) Uani d . 1 . .
H H30A 0.8627 -0.2304 -0.0188 0.094 Uiso calc R 1 . .
H H30B 0.8925 -0.2986 0.0475 0.094 Uiso calc R 1 . .
H H30C 0.9253 -0.2011 0.0600 0.094 Uiso calc R 1 . .
O O1 0.71201(17) -0.13798(12) 0.05889(13) 0.0524(5) Uani d . 1 . .
H H1 0.7640 -0.1033 0.0693 0.079 Uiso calc R 1 . .
O O2 0.84059(14) -0.17448(10) 0.19926(10) 0.0380(4) Uani d . 1 . .
O O3 0.91541(18) -0.04074(11) 0.11696(11) 0.0491(5) Uani d . 1 . .
H H3 0.8984 -0.0858 0.1401 0.074 Uiso calc R 1 . .
O O4 0.64852(19) 0.39272(12) 0.29256(12) 0.0552(5) Uani d . 1 . .
H H4 0.7100 0.4020 0.3161 0.083 Uiso calc R 1 . .
O O5 0.81123(18) 0.51420(12) 0.01735(13) 0.0559(5) Uani d . 1 . .
H H5 0.8679 0.5214 -0.0118 0.084 Uiso calc R 1 . .
O O6 0.1664(2) 0.9510(2) 0.11289(16) 0.1016(10) Uani d D 1 . .
H H6D 0.0926 0.9519 0.1058 0.122 Uiso d RD 1 . .
H H7A 0.4471 0.4180 0.4365 0.122 Uiso d RD 1 . .
H H6C 0.1989 0.9933 0.0921 0.122 Uiso d RD 1 . .
H H7B 0.5268 0.4294 0.3756 0.122 Uiso d RD 1 . .
O O7 0.5037(2) 0.44817(18) 0.42014(16) 0.0821(8) Uani d D 1 . .

loop_
_atom_site_aniso_label
_atom_site_aniso_U_11
_atom_site_aniso_U_22
_atom_site_aniso_U_33
_atom_site_aniso_U_12
_atom_site_aniso_U_13
_atom_site_aniso_U_23
C1 0.077(2) 0.0443(14) 0.0584(17) -0.0088(15) 0.0047(17) 0.0012(14)
C2 0.0428(15) 0.0536(16) 0.0674(19) 0.0066(13) 0.0042(14) 0.0095(15)
C3 0.0435(14) 0.0405(13) 0.0469(15) 0.0016(11) 0.0028(12) 0.0015(12)
C4 0.0392(14) 0.0479(14) 0.0489(15) -0.0018(11) -0.0019(12) 0.0084(12)
C5 0.0513(16) 0.0557(15) 0.0385(14) 0.0009(13) 0.0068(12) 0.0082(12)
C6 0.0470(15) 0.0483(14) 0.0359(13) 0.0034(12) 0.0053(12) -0.0002(11)
C7 0.0348(12) 0.0427(13) 0.0326(12) -0.0015(10) -0.0013(11) -0.0019(10)
C8 0.0348(12) 0.0408(13) 0.0354(12) -0.0015(10) -0.0010(11) -0.0029(11)
C9 0.0441(15) 0.0518(15) 0.0399(14) -0.0022(12) -0.0043(12) -0.0057(13)
C10 0.0409(13) 0.0398(12) 0.0398(14) -0.0012(11) 0.0048(12) -0.0081(11)
C11 0.0495(15) 0.0466(14) 0.0334(13) -0.0027(12) 0.0083(12) -0.0058(11)
C12 0.0376(13) 0.0400(12) 0.0312(12) 0.0008(11) 0.0044(10) -0.0047(10)
C13 0.0391(13) 0.0484(14) 0.0477(15) -0.0028(11) 0.0068(12) -0.0014(12)
C14 0.0329(12) 0.0419(13) 0.0329(12) -0.0004(10) 0.0018(10) -0.0022(10)
C15 0.0482(15) 0.0442(13) 0.0325(12) 0.0013(11) 0.0102(12) -0.0013(11)
C16 0.0392(13) 0.0406(13) 0.0392(13) -0.0002(10) 0.0073(11) -0.0032(11)
C17 0.0353(12) 0.0402(12) 0.0346(12) -0.0016(10) 0.0010(10) -0.0024(10)
C18 0.0450(13) 0.0440(13) 0.0322(12) -0.0006(11) 0.0014(11) -0.0038(11)
C19 0.0578(16) 0.0504(15) 0.0462(16) -0.0017(13) -0.0124(14) -0.0044(13)
C20 0.0724(19) 0.0519(15) 0.0312(13) 0.0021(14) 0.0074(13) -0.0040(12)
C21 0.072(2) 0.0576(16) 0.0334(13) 0.0012(15) 0.0019(14) 0.0001(13)
C22 0.0397(13) 0.0500(14) 0.0345(12) -0.0008(11) -0.0013(11) 0.0006(11)
C23 0.0420(13) 0.0451(13) 0.0349(13) 0.0025(11) 0.0070(11) 0.0045(11)
C24 0.077(2) 0.0574(17) 0.0470(16) 0.0101(16) -0.0033(16) 0.0092(15)
C25 0.0437(15) 0.0515(15) 0.0639(19) -0.0012(13) 0.0115(14) 0.0044(15)
C26 0.0505(17) 0.106(3) 0.0582(19) -0.0272(18) 0.0041(16) 0.001(2)
C27 0.0484(15) 0.0363(12) 0.0478(15) -0.0050(11) -0.0073(13) 0.0052(11)
C28 0.0482(15) 0.0462(14) 0.0442(14) 0.0077(12) -0.0062(13) 0.0008(12)
C29 0.075(2) 0.070(2) 0.067(2) -0.0067(18) -0.0228(19) -0.0056(18)
C30 0.068(2) 0.075(2) 0.0459(16) 0.0217(17) 0.0027(15) -0.0087(16)
O1 0.0506(11) 0.0523(11) 0.0543(11) 0.0097(9) -0.0071(10) 0.0098(10)
O2 0.0353(8) 0.0418(9) 0.0370(9) 0.0006(7) 0.0022(8) 0.0003(8)
O3 0.0587(11) 0.0409(9) 0.0476(10) 0.0016(9) 0.0195(10) -0.0005(9)
O4 0.0682(13) 0.0476(10) 0.0500(12) 0.0035(10) 0.0078(10) -0.0130(9)
O5 0.0558(13) 0.0523(11) 0.0595(12) -0.0010(9) 0.0062(10) 0.0165(10)
O6 0.0586(15) 0.175(3) 0.0714(16) 0.0095(18) 0.0082(13) 0.021(2)
O7 0.0564(13) 0.1091(19) 0.0807(16) -0.0227(13) 0.0062(12) -0.0208(16)

loop_
_atom_type_symbol
_atom_type_description
_atom_type_scat_dispersion_real
_atom_type_scat_dispersion_imag
_atom_type_scat_source
C C 0.0033 0.0000 'International Tables Vol C Tables 4.2.6.8 and 6.1.1.4'
H H 0.0000 0.0000 'International Tables Vol C Tables 4.2.6.8 and 6.1.1.4'
O O 0.0106 0.0000 'International Tables Vol C Tables 4.2.6.8 and 6.1.1.4'

loop_
_geom_angle_atom_site_label_1
_geom_angle_atom_site_label_2
_geom_angle_atom_site_label_3
_geom_angle_site_symmetry_1
_geom_angle_site_symmetry_3
_geom_angle
_geom_angle_publ_flag
C3 C1 H1A . . 109.5 ?
C3 C1 H1B . . 109.5 ?
H1A C1 H1B . . 109.5 ?
C3 C1 H1C . . 109.5 ?
H1A C1 H1C . . 109.5 ?
H1B C1 H1C . . 109.5 ?
C3 C2 H2A . . 109.5 ?
C3 C2 H2B . . 109.5 ?
H2A C2 H2B . . 109.5 ?
C3 C2 H2C . . 109.5 ?
H2A C2 H2C . . 109.5 ?
H2B C2 H2C . . 109.5 ?
C2 C3 C1 . . 108.2(2) ?
C2 C3 C4 . . 111.7(2) ?
C1 C3 C4 . . 105.3(2) ?
C2 C3 C8 . . 113.5(2) ?
C1 C3 C8 . . 110.6(2) ?
C4 C3 C8 . . 107.3(2) ?
O5 C4 C5 . . 110.8(2) ?
O5 C4 C3 . . 109.3(2) ?
C5 C4 C3 . . 114.5(2) ?
O5 C4 H4A . . 107.3 ?
C5 C4 H4A . . 107.3 ?
C3 C4 H4A . . 107.3 ?
C4 C5 C6 . . 110.9(2) ?
C4 C5 H5A . . 109.5 ?
C6 C5 H5A . . 109.5 ?
C4 C5 H5B . . 109.5 ?
C6 C5 H5B . . 109.5 ?
H5A C5 H5B . . 108.1 ?
C5 C6 C7 . . 113.7(2) ?
C5 C6 H6A . . 108.8 ?
C7 C6 H6A . . 108.8 ?
C5 C6 H6B . . 108.8 ?
C7 C6 H6B . . 108.8 ?
H6A C6 H6B . . 107.7 ?
C6 C7 C9 . . 106.4(2) ?
C6 C7 C14 . . 108.0(2) ?
C9 C7 C14 . . 112.7(2) ?
C6 C7 C8 . . 108.8(2) ?
C9 C7 C8 . . 114.3(2) ?
C14 C7 C8 . . 106.43(19) ?
C10 C8 C3 . . 116.3(2) ?
C10 C8 C7 . . 108.65(19) ?
C3 C8 C7 . . 116.4(2) ?
C10 C8 H8 . . 104.7 ?
C3 C8 H8 . . 104.7 ?
C7 C8 H8 . . 104.7 ?
C7 C9 H9A . . 109.5 ?
C7 C9 H9B . . 109.5 ?
H9A C9 H9B . . 109.5 ?
C7 C9 H9C . . 109.5 ?
H9A C9 H9C . . 109.5 ?
H9B C9 H9C . . 109.5 ?
O4 C10 C11 . . 108.2(2) ?
O4 C10 C8 . . 114.3(2) ?
C11 C10 C8 . . 110.8(2) ?
O4 C10 H10 . . 107.8 ?
C11 C10 H10 . . 107.8 ?
C8 C10 H10 . . 107.8 ?
C10 C11 C12 . . 115.8(2) ?
C10 C11 H11A . . 108.3 ?
C12 C11 H11A . . 108.3 ?
C10 C11 H11B . . 108.3 ?
C12 C11 H11B . . 108.3 ?
H11A C11 H11B . . 107.4 ?
C11 C12 C13 . . 107.6(2) ?
C11 C12 C14 . . 107.51(19) ?
C13 C12 C14 . . 113.0(2) ?
C11 C12 C18 . . 111.0(2) ?
C13 C12 C18 . . 110.0(2) ?
C14 C12 C18 . . 107.74(19) ?
C12 C13 H13A . . 109.5 ?
C12 C13 H13B . . 109.5 ?
H13A C13 H13B . . 109.5 ?
C12 C13 H13C . . 109.5 ?
H13A C13 H13C . . 109.5 ?
H13B C13 H13C . . 109.5 ?
C15 C14 C12 . . 111.37(19) ?
C15 C14 C7 . . 115.3(2) ?
C12 C14 C7 . . 116.13(19) ?
C15 C14 H14 . . 104.1 ?
C12 C14 H14 . . 104.1 ?
C7 C14 H14 . . 104.1 ?
C16 C15 C14 . . 112.2(2) ?
C16 C15 H15A . . 109.2 ?
C14 C15 H15A . . 109.2 ?
C16 C15 H15B . . 109.2 ?
C14 C15 H15B . . 109.2 ?
H15A C15 H15B . . 107.9 ?
O3 C16 C15 . . 107.9(2) ?
O3 C16 C17 . . 114.01(19) ?
C15 C16 C17 . . 109.1(2) ?
O3 C16 H16 . . 108.5 ?
C15 C16 H16 . . 108.5 ?
C17 C16 H16 . . 108.5 ?
C16 C17 C22 . . 121.2(2) ?
C16 C17 C18 . . 109.29(19) ?
C22 C17 C18 . . 105.51(18) ?
C16 C17 H17 . . 106.7 ?
C22 C17 H17 . . 106.7 ?
C18 C17 H17 . . 106.7 ?
C20 C18 C19 . . 106.4(2) ?
C20 C18 C17 . . 100.10(19) ?
C19 C18 C17 . . 110.8(2) ?
C20 C18 C12 . . 117.1(2) ?
C19 C18 C12 . . 112.3(2) ?
C17 C18 C12 . . 109.37(19) ?
C18 C19 H19A . . 109.5 ?
C18 C19 H19B . . 109.5 ?
H19A C19 H19B . . 109.5 ?
C18 C19 H19C . . 109.5 ?
H19A C19 H19C . . 109.5 ?
H19B C19 H19C . . 109.5 ?
C21 C20 C18 . . 103.5(2) ?
C21 C20 H20A . . 111.1 ?
C18 C20 H20A . . 111.1 ?
C21 C20 H20B . . 111.1 ?
C18 C20 H20B . . 111.1 ?
H20A C20 H20B . . 109.0 ?
C20 C21 C22 . . 106.2(2) ?
C20 C21 H21A . . 110.5 ?
C22 C21 H21A . . 110.5 ?
C20 C21 H21B . . 110.5 ?
C22 C21 H21B . . 110.5 ?
H21A C21 H21B . . 108.7 ?
C23 C22 C17 . . 115.7(2) ?
C23 C22 C21 . . 111.0(2) ?
C17 C22 C21 . . 104.0(2) ?
C23 C22 H22 . . 108.6 ?
C17 C22 H22 . . 108.6 ?
C21 C22 H22 . . 108.6 ?
O2 C23 C24 . . 107.7(2) ?
O2 C23 C22 . . 107.6(2) ?
C24 C23 C22 . . 110.7(2) ?
O2 C23 C25 . . 103.6(2) ?
C24 C23 C25 . . 111.3(2) ?
C22 C23 C25 . . 115.4(2) ?
C23 C24 H24A . . 109.5 ?
C23 C24 H24B . . 109.5 ?
H24A C24 H24B . . 109.5 ?
C23 C24 H24C . . 109.5 ?
H24A C24 H24C . . 109.5 ?
H24B C24 H24C . . 109.5 ?
C26 C25 C23 . . 105.6(2) ?
C26 C25 H25A . . 110.6 ?
C23 C25 H25A . . 110.6 ?
C26 C25 H25B . . 110.6 ?
C23 C25 H25B . . 110.6 ?
H25A C25 H25B . . 108.7 ?
C25 C26 C27 . . 107.1(2) ?
C25 C26 H26A . . 110.3 ?
C27 C26 H26A . . 110.3 ?
C25 C26 H26B . . 110.3 ?
C27 C26 H26B . . 110.3 ?
H26A C26 H26B . . 108.5 ?
O2 C27 C26 . . 105.5(2) ?
O2 C27 C28 . . 109.2(2) ?
C26 C27 C28 . . 116.4(3) ?
O2 C27 H27 . . 108.5 ?
C26 C27 H27 . . 108.5 ?
C28 C27 H27 . . 108.5 ?
O1 C28 C30 . . 110.1(2) ?
O1 C28 C29 . . 105.9(2) ?
C30 C28 C29 . . 110.6(3) ?
O1 C28 C27 . . 109.7(2) ?
C30 C28 C27 . . 110.4(2) ?
C29 C28 C27 . . 110.1(3) ?
C28 C29 H29A . . 109.5 ?
C28 C29 H29B . . 109.5 ?
H29A C29 H29B . . 109.5 ?
C28 C29 H29C . . 109.5 ?
H29A C29 H29C . . 109.5 ?
H29B C29 H29C . . 109.5 ?
C28 C30 H30A . . 109.5 ?
C28 C30 H30B . . 109.5 ?
H30A C30 H30B . . 109.5 ?
C28 C30 H30C . . 109.5 ?
H30A C30 H30C . . 109.5 ?
H30B C30 H30C . . 109.5 ?
C28 O1 H1 . . 109.5 ?
C27 O2 C23 . . 109.80(19) ?
C16 O3 H3 . . 109.5 ?
C10 O4 H4 . . 109.5 ?
C4 O5 H5 . . 109.5 ?
H6D O6 H6C . . 111.9 ?
H7A O7 H7B . . 109.7 ?

loop_
_geom_bond_atom_site_label_1
_geom_bond_atom_site_label_2
_geom_bond_site_symmetry_2
_geom_bond_distance
_geom_bond_publ_flag
C1 C3 . 1.540(4) ?
C1 H1A . 0.9600 ?
C1 H1B . 0.9600 ?
C1 H1C . 0.9600 ?
C2 C3 . 1.532(4) ?
C2 H2A . 0.9600 ?
C2 H2B . 0.9600 ?
C2 H2C . 0.9600 ?
C3 C4 . 1.543(4) ?
C3 C8 . 1.570(3) ?
C4 O5 . 1.427(3) ?
C4 C5 . 1.509(4) ?
C4 H4A . 0.9800 ?
C5 C6 . 1.522(4) ?
C5 H5A . 0.9700 ?
C5 H5B . 0.9700 ?
C6 C7 . 1.541(3) ?
C6 H6A . 0.9700 ?
C6 H6B . 0.9700 ?
C7 C9 . 1.555(3) ?
C7 C14 . 1.569(3) ?
C7 C8 . 1.577(3) ?
C8 C10 . 1.539(3) ?
C8 H8 . 0.9800 ?
C9 H9A . 0.9600 ?
C9 H9B . 0.9600 ?
C9 H9C . 0.9600 ?
C10 O4 . 1.433(3) ?
C10 C11 . 1.520(4) ?
C10 H10 . 0.9800 ?
C11 C12 . 1.539(3) ?
C11 H11A . 0.9700 ?
C11 H11B . 0.9700 ?
C12 C13 . 1.550(4) ?
C12 C14 . 1.562(3) ?
C12 C18 . 1.573(4) ?
C13 H13A . 0.9600 ?
C13 H13B . 0.9600 ?
C13 H13C . 0.9600 ?
C14 C15 . 1.539(3) ?
C14 H14 . 0.9800 ?
C15 C16 . 1.516(4) ?
C15 H15A . 0.9700 ?
C15 H15B . 0.9700 ?
C16 O3 . 1.436(3) ?
C16 C17 . 1.518(3) ?
C16 H16 . 0.9800 ?
C17 C22 . 1.549(3) ?
C17 C18 . 1.555(3) ?
C17 H17 . 0.9800 ?
C18 C20 . 1.537(4) ?
C18 C19 . 1.549(4) ?
C19 H19A . 0.9600 ?
C19 H19B . 0.9600 ?
C19 H19C . 0.9600 ?
C20 C21 . 1.534(4) ?
C20 H20A . 0.9700 ?
C20 H20B . 0.9700 ?
C21 C22 . 1.561(4) ?
C21 H21A . 0.9700 ?
C21 H21B . 0.9700 ?
C22 C23 . 1.538(4) ?
C22 H22 . 0.9800 ?
C23 O2 . 1.450(3) ?
C23 C24 . 1.514(4) ?
C23 C25 . 1.538(4) ?
C24 H24A . 0.9600 ?
C24 H24B . 0.9600 ?
C24 H24C . 0.9600 ?
C25 C26 . 1.494(5) ?
C25 H25A . 0.9700 ?
C25 H25B . 0.9700 ?
C26 C27 . 1.511(4) ?
C26 H26A . 0.9700 ?
C26 H26B . 0.9700 ?
C27 O2 . 1.437(3) ?
C27 C28 . 1.531(4) ?
C27 H27 . 0.9800 ?
C28 O1 . 1.438(3) ?
C28 C30 . 1.509(4) ?
C28 C29 . 1.511(4) ?
C29 H29A . 0.9600 ?
C29 H29B . 0.9600 ?
C29 H29C . 0.9600 ?
C30 H30A . 0.9600 ?
C30 H30B . 0.9600 ?
C30 H30C . 0.9600 ?
O1 H1 . 0.8200 ?
O3 H3 . 0.8200 ?
O4 H4 . 0.8200 ?
O5 H5 . 0.8200 ?
O6 H6D . 0.8537 ?
O6 H6C . 0.8296 ?
O7 H7A . 0.8443 ?
O7 H7B . 0.8426 ?

loop_
_geom_hbond_atom_site_label_D
_geom_hbond_atom_site_label_H
_geom_hbond_atom_site_label_A
_geom_hbond_site_symmetry_A
_geom_hbond_distance_DH
_geom_hbond_distance_HA
_geom_hbond_distance_DA
_geom_hbond_angle_DHA
O7 H7B O4 . 0.84 2.05 2.836(3) 155.3
O6 H6C O5 4_465 0.83 2.24 2.791(3) 124.0
O7 H7A O1 3_655 0.84 2.02 2.829(3) 160.4
O6 H6D O3 1_465 0.85 2.04 2.879(3) 166.6
O5 H5 O7 2_664 0.82 1.92 2.734(3) 173.5
O4 H4 O6 3_645 0.82 2.00 2.795(3) 164.0
O3 H3 O2 . 0.82 1.82 2.627(2) 170.0
O1 H1 O3 . 0.82 2.14 2.938(3) 164.4

loop_
_geom_torsion_atom_site_label_1
_geom_torsion_atom_site_label_2
_geom_torsion_atom_site_label_3
_geom_torsion_atom_site_label_4
_geom_torsion_site_symmetry_1
_geom_torsion_site_symmetry_2
_geom_torsion_site_symmetry_3
_geom_torsion_site_symmetry_4
_geom_torsion
_geom_torsion_publ_flag
C2 C3 C4 O5 . . . . 53.7(3) ?
C1 C3 C4 O5 . . . . -63.5(3) ?
C8 C3 C4 O5 . . . . 178.7(2) ?
C2 C3 C4 C5 . . . . -71.3(3) ?
C1 C3 C4 C5 . . . . 171.5(2) ?
C8 C3 C4 C5 . . . . 53.7(3) ?
O5 C4 C5 C6 . . . . 177.4(2) ?
C3 C4 C5 C6 . . . . -58.4(3) ?
C4 C5 C6 C7 . . . . 56.6(3) ?
C5 C6 C7 C9 . . . . 72.3(3) ?
C5 C6 C7 C14 . . . . -166.4(2) ?
C5 C6 C7 C8 . . . . -51.3(3) ?
C2 C3 C8 C10 . . . . -56.4(3) ?
C1 C3 C8 C10 . . . . 65.4(3) ?
C4 C3 C8 C10 . . . . 179.7(2) ?
C2 C3 C8 C7 . . . . 73.7(3) ?
C1 C3 C8 C7 . . . . -164.5(2) ?
C4 C3 C8 C7 . . . . -50.2(3) ?
C6 C7 C8 C10 . . . . -176.5(2) ?
C9 C7 C8 C10 . . . . 64.7(3) ?
C14 C7 C8 C10 . . . . -60.4(2) ?
C6 C7 C8 C3 . . . . 49.8(3) ?
C9 C7 C8 C3 . . . . -69.0(3) ?
C14 C7 C8 C3 . . . . 165.9(2) ?
C3 C8 C10 O4 . . . . -42.3(3) ?
C7 C8 C10 O4 . . . . -176.0(2) ?
C3 C8 C10 C11 . . . . -164.9(2) ?
C7 C8 C10 C11 . . . . 61.4(3) ?
O4 C10 C11 C12 . . . . 177.1(2) ?
C8 C10 C11 C12 . . . . -56.9(3) ?
C10 C11 C12 C13 . . . . -73.3(3) ?
C10 C11 C12 C14 . . . . 48.7(3) ?
C10 C11 C12 C18 . . . . 166.3(2) ?
C11 C12 C14 C15 . . . . 174.7(2) ?
C13 C12 C14 C15 . . . . -66.7(3) ?
C18 C12 C14 C15 . . . . 55.1(3) ?
C11 C12 C14 C7 . . . . -50.7(3) ?
C13 C12 C14 C7 . . . . 68.0(3) ?
C18 C12 C14 C7 . . . . -170.30(19) ?
C6 C7 C14 C15 . . . . -52.5(3) ?
C9 C7 C14 C15 . . . . 64.7(3) ?
C8 C7 C14 C15 . . . . -169.2(2) ?
C6 C7 C14 C12 . . . . 174.6(2) ?
C9 C7 C14 C12 . . . . -68.1(3) ?
C8 C7 C14 C12 . . . . 58.0(3) ?
C12 C14 C15 C16 . . . . -56.1(3) ?
C7 C14 C15 C16 . . . . 168.9(2) ?
C14 C15 C16 O3 . . . . -177.17(19) ?
C14 C15 C16 C17 . . . . 58.4(3) ?
O3 C16 C17 C22 . . . . 54.6(3) ?
C15 C16 C17 C22 . . . . 175.3(2) ?
O3 C16 C17 C18 . . . . 177.5(2) ?
C15 C16 C17 C18 . . . . -61.8(3) ?
C16 C17 C18 C20 . . . . -173.0(2) ?
C22 C17 C18 C20 . . . . -41.2(3) ?
C16 C17 C18 C19 . . . . -60.9(3) ?
C22 C17 C18 C19 . . . . 70.9(2) ?
C16 C17 C18 C12 . . . . 63.4(3) ?
C22 C17 C18 C12 . . . . -164.77(19) ?
C11 C12 C18 C20 . . . . 70.8(3) ?
C13 C12 C18 C20 . . . . -48.2(3) ?
C14 C12 C18 C20 . . . . -171.7(2) ?
C11 C12 C18 C19 . . . . -52.8(3) ?
C13 C12 C18 C19 . . . . -171.8(2) ?
C14 C12 C18 C19 . . . . 64.6(2) ?
C11 C12 C18 C17 . . . . -176.3(2) ?
C13 C12 C18 C17 . . . . 64.7(2) ?
C14 C12 C18 C17 . . . . -58.9(2) ?
C19 C18 C20 C21 . . . . -71.0(3) ?
C17 C18 C20 C21 . . . . 44.4(3) ?
C12 C18 C20 C21 . . . . 162.5(2) ?
C18 C20 C21 C22 . . . . -32.0(3) ?
C16 C17 C22 C23 . . . . -91.4(3) ?
C18 C17 C22 C23 . . . . 143.9(2) ?
C16 C17 C22 C21 . . . . 146.6(2) ?
C18 C17 C22 C21 . . . . 21.9(3) ?
C20 C21 C22 C23 . . . . -119.1(3) ?
C20 C21 C22 C17 . . . . 6.0(3) ?
C17 C22 C23 O2 . . . . 53.1(3) ?
C21 C22 C23 O2 . . . . 171.4(2) ?
C17 C22 C23 C24 . . . . 170.6(2) ?
C21 C22 C23 C24 . . . . -71.2(3) ?
C17 C22 C23 C25 . . . . -61.9(3) ?
C21 C22 C23 C25 . . . . 56.3(3) ?
O2 C23 C25 C26 . . . . 22.3(3) ?
C24 C23 C25 C26 . . . . -93.1(3) ?
C22 C23 C25 C26 . . . . 139.7(3) ?
C23 C25 C26 C27 . . . . -7.6(4) ?
C25 C26 C27 O2 . . . . -10.2(3) ?
C25 C26 C27 C28 . . . . -131.4(3) ?
O2 C27 C28 O1 . . . . -59.5(3) ?
C26 C27 C28 O1 . . . . 59.7(3) ?
O2 C27 C28 C30 . . . . 61.9(3) ?
C26 C27 C28 C30 . . . . -178.8(3) ?
O2 C27 C28 C29 . . . . -175.7(2) ?
C26 C27 C28 C29 . . . . -56.4(3) ?
C26 C27 O2 C23 . . . . 25.7(3) ?
C28 C27 O2 C23 . . . . 151.5(2) ?
C24 C23 O2 C27 . . . . 87.9(2) ?
C22 C23 O2 C27 . . . . -152.78(19) ?
C25 C23 O2 C27 . . . . -30.1(2) ?

loop_
_cod_related_entry_id
_cod_related_entry_database
_cod_related_entry_code
1 ChemSpider 30656375
